data_7223364
loop_
_publ_author_name
'Hong, Min'
'Yang, Yuanguang'
'Li, Chuan'
'Chang, Guoliang'
'Li, Dacheng'
'Li, Chenzhong'

_publ_section_title
;
 Studies of effect of molecular structure and alkyl groups bound with
 tin(IV) on their cytotoxicity of organotin(IV) 2-phenyl-4-selenazole
 carboxylates
;
_journal_name_full 'RSC Adv.'
_journal_paper_doi 10.1039/C5RA18445B
_journal_year 2015
_chemical_formula_sum 'C28 H20 N O2 Se Sn'
_chemical_formula_weight 600.10
_chemical_name_systematic
; 
 ? 
;
_space_group_IT_number 2
_symmetry_cell_setting triclinic
_symmetry_space_group_name_Hall '-P 1'
_symmetry_space_group_name_H-M 'P -1'
_atom_sites_solution_hydrogens geom
_atom_sites_solution_primary direct
_atom_sites_solution_secondary difmap
_audit_creation_method SHELXL-97
_audit_update_record
;
2015-04-25 deposited with the CCDC.
2015-11-18 downloaded from the CCDC.
;
_cell_angle_alpha 109.323(2)
_cell_angle_beta 101.2380(10)
_cell_angle_gamma 94.0190(10)
_cell_formula_units_Z 4
_cell_length_a 9.9209(9)
_cell_length_b 14.2128(13)
_cell_length_c 18.9285(17)
_cell_measurement_reflns_used 5141
_cell_measurement_temperature 298(2)
_cell_measurement_theta_max 25.643
_cell_measurement_theta_min 2.7885
_cell_volume 2444.1(4)
_computing_cell_refinement 'Bruker SMART'
_computing_data_collection 'Bruker SMART'
_computing_data_reduction 'Bruker SHELXTL'
_computing_molecular_graphics 'Bruker SHELXTL'
_computing_publication_material 'Bruker SHELXTL'
_computing_structure_refinement 'SHELXL-97 (Sheldrick, 1997)'
_computing_structure_solution 'SHELXS-97 (Sheldrick, 1990)'
_diffrn_ambient_temperature 298(2)
_diffrn_measured_fraction_theta_full 0.987
_diffrn_measured_fraction_theta_max 0.987
_diffrn_measurement_device_type 'CCD area detector'
_diffrn_measurement_method 'phi and omega scans'
_diffrn_radiation_monochromator graphite
_diffrn_radiation_source 'fine-focus sealed tube'
_diffrn_radiation_type MoK\a
_diffrn_radiation_wavelength 0.71073
_diffrn_reflns_av_R_equivalents 0.0301
_diffrn_reflns_av_sigmaI/netI 0.0555
_diffrn_reflns_limit_h_max 11
_diffrn_reflns_limit_h_min -11
_diffrn_reflns_limit_k_max 16
_diffrn_reflns_limit_k_min -15
_diffrn_reflns_limit_l_max 16
_diffrn_reflns_limit_l_min -22
_diffrn_reflns_number 12463
_diffrn_reflns_theta_full 25.02
_diffrn_reflns_theta_max 25.02
_diffrn_reflns_theta_min 2.43
_exptl_absorpt_coefficient_mu 2.559
_exptl_absorpt_correction_T_max 0.5042
_exptl_absorpt_correction_T_min 0.4128
_exptl_absorpt_correction_type multi-scan
_exptl_absorpt_process_details sadabs
_exptl_crystal_colour colorless
_exptl_crystal_density_diffrn 1.631
_exptl_crystal_density_method 'not measured'
_exptl_crystal_description block
_exptl_crystal_F_000 1180
_exptl_crystal_size_max 0.42
_exptl_crystal_size_mid 0.40
_exptl_crystal_size_min 0.31
_refine_diff_density_max 0.704
_refine_diff_density_min -0.947
_refine_diff_density_rms 0.091
_refine_ls_extinction_method none
_refine_ls_goodness_of_fit_ref 0.943
_refine_ls_hydrogen_treatment constr
_refine_ls_matrix_type full
_refine_ls_number_parameters 595
_refine_ls_number_reflns 8507
_refine_ls_number_restraints 0
_refine_ls_restrained_S_all 0.943
_refine_ls_R_factor_all 0.0588
_refine_ls_R_factor_gt 0.0355
_refine_ls_shift/su_max 0.001
_refine_ls_shift/su_mean 0.000
_refine_ls_structure_factor_coef Fsqd
_refine_ls_weighting_details 'calc w=1/[\s^2^(Fo^2^)+(0.0407P)^2^+0.0000P] where P=(Fo^2^+2Fc^2^)/3'
_refine_ls_weighting_scheme calc
_refine_ls_wR_factor_gt 0.0758
_refine_ls_wR_factor_ref 0.0834
_reflns_number_gt 6135
_reflns_number_total 8507
_reflns_threshold_expression >2sigma(I)
_cod_data_source_file c5ra18445b2.cif
_cod_data_source_block 120119c
_cod_depositor_comments
;
The following automatic conversions were performed:

'_symmetry_cell_setting' value 'Triclinic' changed to 'triclinic'
according to
/usr/data/users/saulius/crontab/automatic-downloads/rss-feeds/RSC/lib/dictionaries/cif_core.dic
dictionary named 'cif_core.dic' version 2.4.2 from 2011-04-26.

Automatic conversion script
Id: cif_fix_values 4268 2015-11-12 08:31:59Z antanas 
;
_cod_original_sg_symbol_H-M 'P-1   '
_cod_database_code 7223364

loop_
_symmetry_equiv_pos_as_xyz
'x, y, z'
'-x, -y, -z'

loop_
_atom_site_label
_atom_site_type_symbol
_atom_site_fract_x
_atom_site_fract_y
_atom_site_fract_z
_atom_site_U_iso_or_equiv
_atom_site_adp_type
_atom_site_occupancy
_atom_site_symmetry_multiplicity
_atom_site_calc_flag
_atom_site_refinement_flags
Sn1 Sn 0.67856(3) 0.66228(2) 0.118769(16) 0.03316(9) Uani 1 1 d .
Sn2 Sn 0.29399(3) 0.35288(2) 0.395800(17) 0.04306(10) Uani 1 1 d .
Se1 Se 1.10136(5) 1.00038(4) 0.43109(3) 0.05811(16) Uani 1 1 d .
Se2 Se -0.20007(6) -0.00567(4) 0.14525(3) 0.06255(17) Uani 1 1 d .
O1 O 0.7800(3) 0.7772(2) 0.22127(15) 0.0407(7) Uani 1 1 d .
O2 O 0.9502(3) 0.7623(2) 0.15987(16) 0.0445(8) Uani 1 1 d .
O3 O 0.1565(3) 0.3009(2) 0.24846(18) 0.0562(9) Uani 1 1 d .
O4 O 0.1414(3) 0.2308(2) 0.33500(17) 0.0543(9) Uani 1 1 d .
N1 N 1.1386(3) 0.8911(3) 0.29258(19) 0.0345(8) Uani 1 1 d .
N2 N -0.0401(4) 0.1478(3) 0.1358(2) 0.0444(9) Uani 1 1 d .
C4 C 0.6513(4) 0.7077(3) 0.0218(2) 0.0360(10) Uani 1 1 d .
C5 C 0.9087(4) 0.7991(3) 0.2182(2) 0.0343(10) Uani 1 1 d .
C6 C 1.2097(4) 0.9543(3) 0.3574(2) 0.0368(10) Uani 1 1 d .
C7 C 0.7897(4) 0.5403(3) 0.1160(2) 0.0356(10) Uani 1 1 d .
C8 C 0.4933(5) 0.7217(4) -0.0865(3) 0.0620(15) Uani 1 1 d .
H8 H 0.4030 0.7207 -0.1123 0.074 Uiso 1 1 calc R
C9 C 1.0001(4) 0.8693(3) 0.2907(2) 0.0345(10) Uani 1 1 d .
C10 C 0.4852(4) 0.6404(3) 0.1474(2) 0.0339(10) Uani 1 1 d .
C11 C 0.9552(4) 0.9156(3) 0.3551(2) 0.0431(11) Uani 1 1 d .
C12 C 0.6023(6) 0.7395(4) -0.1170(3) 0.0627(15) Uani 1 1 d .
H12 H 0.5859 0.7484 -0.1642 0.075 Uiso 1 1 calc R
C13 C 1.3596(4) 0.9866(3) 0.3756(2) 0.0349(10) Uani 1 1 d .
C14 C 0.7597(5) 0.7272(3) -0.0093(3) 0.0464(12) Uani 1 1 d .
H14 H 0.8504 0.7291 0.0164 0.056 Uiso 1 1 calc R
C15 C 0.5171(5) 0.7052(4) -0.0169(3) 0.0489(12) Uani 1 1 d .
H15 H 0.4427 0.6925 0.0035 0.059 Uiso 1 1 calc R
C16 C 0.7356(5) 0.7440(4) -0.0780(3) 0.0551(13) Uani 1 1 d .
H16 H 0.8099 0.7585 -0.0979 0.066 Uiso 1 1 calc R
C17 C 0.8309(5) 0.5171(4) 0.1814(3) 0.0506(12) Uani 1 1 d .
H17 H 0.8110 0.5563 0.2273 0.061 Uiso 1 1 calc R
C18 C 1.4266(4) 1.0669(3) 0.4414(2) 0.0431(11) Uani 1 1 d .
H18 H 1.3764 1.1017 0.4758 0.052 Uiso 1 1 calc R
C19 C 0.4415(5) 0.5514(3) 0.1565(2) 0.0454(12) Uani 1 1 d .
H19 H 0.5011 0.5033 0.1543 0.054 Uiso 1 1 calc R
C20 C 0.8199(5) 0.4808(4) 0.0484(3) 0.0544(13) Uani 1 1 d .
H20 H 0.7933 0.4956 0.0038 0.065 Uiso 1 1 calc R
C21 C 0.3937(4) 0.7096(3) 0.1511(2) 0.0442(11) Uani 1 1 d .
H21 H 0.4203 0.7701 0.1452 0.053 Uiso 1 1 calc R
C22 C 1.6425(5) 1.0443(4) 0.4048(3) 0.0549(13) Uani 1 1 d .
H22 H 1.7376 1.0642 0.4144 0.066 Uiso 1 1 calc R
C23 C 1.4352(5) 0.9356(4) 0.3258(3) 0.0501(12) Uani 1 1 d .
H23 H 1.3911 0.8811 0.2820 0.060 Uiso 1 1 calc R
C24 C 0.3123(5) 0.5324(4) 0.1688(3) 0.0585(14) Uani 1 1 d .
H24 H 0.2851 0.4722 0.1750 0.070 Uiso 1 1 calc R
C25 C 0.2636(5) 0.6911(4) 0.1632(3) 0.0550(13) Uani 1 1 d .
H25 H 0.2033 0.7386 0.1656 0.066 Uiso 1 1 calc R
C26 C 0.9016(5) 0.4361(4) 0.1794(3) 0.0615(15) Uani 1 1 d .
H26 H 0.9297 0.4215 0.2239 0.074 Uiso 1 1 calc R
C27 C 1.5677(5) 1.0952(4) 0.4555(3) 0.0526(13) Uani 1 1 d .
H27 H 1.6127 1.1489 0.4996 0.063 Uiso 1 1 calc R
C28 C 0.2238(5) 0.6019(4) 0.1718(3) 0.0609(15) Uani 1 1 d .
H28 H 0.1359 0.5889 0.1798 0.073 Uiso 1 1 calc R
C29 C 0.9302(5) 0.3777(4) 0.1123(4) 0.0656(15) Uani 1 1 d .
H29 H 0.9773 0.3231 0.1110 0.079 Uiso 1 1 calc R
C30 C 0.8891(6) 0.3999(4) 0.0468(3) 0.0710(16) Uani 1 1 d .
H30 H 0.9083 0.3600 0.0010 0.085 Uiso 1 1 calc R
C31 C 1.5777(5) 0.9648(4) 0.3403(3) 0.0609(14) Uani 1 1 d .
H31 H 1.6285 0.9302 0.3062 0.073 Uiso 1 1 calc R
C32 C 0.3234(5) 0.3236(3) 0.5010(2) 0.0409(11) Uani 1 1 d .
C34 C -0.1374(5) 0.0756(3) 0.0926(3) 0.0413(11) Uani 1 1 d .
C35 C 0.1055(5) 0.2328(4) 0.2651(3) 0.0460(12) Uani 1 1 d .
C37 C -0.0030(5) 0.1507(3) 0.2106(2) 0.0439(11) Uani 1 1 d .
C38 C 0.4684(4) 0.3293(4) 0.3465(2) 0.0419(11) Uani 1 1 d .
C39 C 0.3575(6) 0.2882(4) 0.6383(3) 0.0572(14) Uani 1 1 d .
H39 H 0.3693 0.2756 0.6842 0.069 Uiso 1 1 calc R
C40 C 0.4692(5) 0.3070(4) 0.6113(3) 0.0547(13) Uani 1 1 d .
H40 H 0.5579 0.3078 0.6391 0.066 Uiso 1 1 calc R
C41 C 0.2177(4) 0.4920(3) 0.4107(3) 0.0445(11) Uani 1 1 d .
C43 C -0.0697(5) 0.0801(4) 0.2305(3) 0.0550(13) Uani 1 1 d .
C44 C 0.4532(5) 0.3250(3) 0.5429(2) 0.0428(11) Uani 1 1 d .
H44 H 0.5311 0.3382 0.5253 0.051 Uiso 1 1 calc R
C45 C -0.1949(5) 0.0557(3) 0.0116(3) 0.0476(12) Uani 1 1 d .
C46 C 0.5396(5) 0.4063(4) 0.3328(3) 0.0569(14) Uani 1 1 d .
H46 H 0.5106 0.4694 0.3453 0.068 Uiso 1 1 calc R
C47 C 0.2102(5) 0.3059(4) 0.5294(3) 0.0621(15) Uani 1 1 d .
H47 H 0.1213 0.3060 0.5024 0.075 Uiso 1 1 calc R
C48 C 0.2278(6) 0.2879(5) 0.5980(3) 0.0703(17) Uani 1 1 d .
H48 H 0.1508 0.2755 0.6165 0.084 Uiso 1 1 calc R
C49 C 0.1927(5) 0.5328(4) 0.3538(3) 0.0563(13) Uani 1 1 d .
H49 H 0.2019 0.4961 0.3047 0.068 Uiso 1 1 calc R
C50 C 0.5131(5) 0.2374(4) 0.3268(3) 0.0548(13) Uani 1 1 d .
H50 H 0.4657 0.1845 0.3349 0.066 Uiso 1 1 calc R
C51 C 0.2035(5) 0.5490(4) 0.4836(3) 0.0555(13) Uani 1 1 d .
H51 H 0.2201 0.5229 0.5230 0.067 Uiso 1 1 calc R
C52 C 0.1652(6) 0.6434(5) 0.4981(3) 0.0707(16) Uani 1 1 d .
H52 H 0.1557 0.6804 0.5471 0.085 Uiso 1 1 calc R
C53 C -0.1196(6) 0.0929(4) -0.0302(3) 0.0621(14) Uani 1 1 d .
H53 H -0.0326 0.1310 -0.0058 0.075 Uiso 1 1 calc R
C54 C 0.6966(6) 0.2976(5) 0.2827(3) 0.0729(17) Uani 1 1 d .
H54 H 0.7741 0.2870 0.2618 0.088 Uiso 1 1 calc R
C55 C 0.6532(6) 0.3901(5) 0.3008(3) 0.0699(16) Uani 1 1 d .
H55 H 0.7002 0.4421 0.2914 0.084 Uiso 1 1 calc R
C56 C -0.3240(6) 0.0003(4) -0.0260(3) 0.0730(17) Uani 1 1 d .
H56 H -0.3766 -0.0258 0.0007 0.088 Uiso 1 1 calc R
C57 C 0.1541(5) 0.6277(4) 0.3687(3) 0.0667(15) Uani 1 1 d .
H57 H 0.1368 0.6543 0.3296 0.080 Uiso 1 1 calc R
C58 C 0.6266(6) 0.2216(5) 0.2952(3) 0.0682(16) Uani 1 1 d .
H58 H 0.6556 0.1586 0.2825 0.082 Uiso 1 1 calc R
C59 C -0.3759(7) -0.0168(5) -0.1032(4) 0.090(2) Uani 1 1 d .
H59 H -0.4638 -0.0532 -0.1279 0.107 Uiso 1 1 calc R
C60 C -0.1711(7) 0.0744(4) -0.1070(3) 0.0732(17) Uani 1 1 d .
H60 H -0.1186 0.0996 -0.1342 0.088 Uiso 1 1 calc R
C61 C 0.1412(5) 0.6828(4) 0.4417(4) 0.0680(16) Uani 1 1 d .
H61 H 0.1160 0.7470 0.4521 0.082 Uiso 1 1 calc R
C62 C -0.2983(7) 0.0195(5) -0.1435(3) 0.0818(19) Uani 1 1 d .
H62 H -0.3326 0.0067 -0.1957 0.098 Uiso 1 1 calc R

loop_
_atom_site_aniso_label
_atom_site_aniso_U_11
_atom_site_aniso_U_22
_atom_site_aniso_U_33
_atom_site_aniso_U_23
_atom_site_aniso_U_13
_atom_site_aniso_U_12
Sn1 0.03061(16) 0.03761(18) 0.03366(17) 0.01411(13) 0.00878(12) 0.00895(12)
Sn2 0.04667(19) 0.0518(2) 0.03532(18) 0.02044(15) 0.01043(14) 0.00865(16)
Se1 0.0453(3) 0.0785(4) 0.0358(3) 0.0010(3) 0.0119(2) 0.0024(3)
Se2 0.0732(4) 0.0519(3) 0.0622(3) 0.0275(3) 0.0072(3) -0.0062(3)
O1 0.0317(16) 0.0457(18) 0.0397(17) 0.0093(14) 0.0079(13) 0.0033(14)
O2 0.0365(16) 0.054(2) 0.0374(17) 0.0090(15) 0.0075(14) 0.0049(15)
O3 0.069(2) 0.050(2) 0.0460(19) 0.0197(17) 0.0017(17) -0.0011(18)
O4 0.060(2) 0.060(2) 0.0421(19) 0.0240(17) 0.0024(16) 0.0011(17)
N1 0.0300(18) 0.039(2) 0.034(2) 0.0123(17) 0.0073(16) 0.0047(16)
N2 0.053(2) 0.040(2) 0.037(2) 0.0141(18) 0.0049(18) 0.0080(19)
C4 0.044(3) 0.031(2) 0.034(2) 0.0113(19) 0.011(2) 0.010(2)
C5 0.029(2) 0.038(3) 0.038(2) 0.016(2) 0.0054(19) 0.0116(19)
C6 0.037(2) 0.040(3) 0.035(2) 0.015(2) 0.006(2) 0.008(2)
C7 0.030(2) 0.039(3) 0.043(3) 0.020(2) 0.0081(19) 0.0098(19)
C8 0.051(3) 0.087(4) 0.047(3) 0.033(3) -0.008(3) 0.011(3)
C9 0.036(2) 0.035(2) 0.035(2) 0.015(2) 0.0076(19) 0.0091(19)
C10 0.033(2) 0.036(3) 0.031(2) 0.0102(19) 0.0085(19) 0.003(2)
C11 0.043(3) 0.048(3) 0.034(2) 0.010(2) 0.005(2) 0.007(2)
C12 0.081(4) 0.073(4) 0.044(3) 0.034(3) 0.015(3) 0.008(3)
C13 0.035(2) 0.034(2) 0.036(2) 0.016(2) 0.0034(19) 0.0043(19)
C14 0.040(3) 0.059(3) 0.045(3) 0.024(2) 0.012(2) 0.008(2)
C15 0.041(3) 0.064(3) 0.044(3) 0.025(2) 0.008(2) 0.007(2)
C16 0.053(3) 0.075(4) 0.048(3) 0.033(3) 0.018(3) 0.006(3)
C17 0.052(3) 0.064(3) 0.052(3) 0.034(3) 0.019(2) 0.019(3)
C18 0.042(3) 0.037(3) 0.046(3) 0.010(2) 0.010(2) 0.002(2)
C19 0.046(3) 0.048(3) 0.045(3) 0.017(2) 0.013(2) 0.010(2)
C20 0.063(3) 0.056(3) 0.047(3) 0.019(3) 0.013(3) 0.027(3)
C21 0.043(3) 0.039(3) 0.048(3) 0.009(2) 0.017(2) 0.010(2)
C22 0.035(3) 0.053(3) 0.075(4) 0.027(3) 0.000(3) 0.007(2)
C23 0.045(3) 0.050(3) 0.044(3) 0.004(2) 0.006(2) 0.006(2)
C24 0.066(3) 0.053(3) 0.057(3) 0.014(3) 0.028(3) -0.010(3)
C25 0.044(3) 0.061(4) 0.054(3) 0.009(3) 0.017(2) 0.017(3)
C26 0.050(3) 0.077(4) 0.083(4) 0.061(4) 0.012(3) 0.016(3)
C27 0.046(3) 0.042(3) 0.056(3) 0.012(2) -0.008(2) -0.004(2)
C28 0.041(3) 0.077(4) 0.055(3) 0.006(3) 0.023(2) -0.006(3)
C29 0.056(3) 0.051(3) 0.095(5) 0.032(3) 0.011(3) 0.025(3)
C30 0.071(4) 0.066(4) 0.067(4) 0.008(3) 0.016(3) 0.032(3)
C31 0.038(3) 0.072(4) 0.068(4) 0.017(3) 0.012(3) 0.015(3)
C32 0.050(3) 0.045(3) 0.031(2) 0.014(2) 0.016(2) 0.008(2)
C34 0.045(3) 0.038(3) 0.045(3) 0.020(2) 0.009(2) 0.009(2)
C35 0.048(3) 0.051(3) 0.040(3) 0.018(2) 0.008(2) 0.014(2)
C37 0.050(3) 0.045(3) 0.041(3) 0.020(2) 0.009(2) 0.012(2)
C38 0.044(3) 0.053(3) 0.034(2) 0.020(2) 0.009(2) 0.009(2)
C39 0.077(4) 0.065(4) 0.038(3) 0.028(3) 0.013(3) 0.017(3)
C40 0.051(3) 0.059(3) 0.053(3) 0.027(3) -0.001(3) 0.004(3)
C41 0.042(3) 0.050(3) 0.044(3) 0.020(2) 0.010(2) 0.009(2)
C43 0.057(3) 0.049(3) 0.061(3) 0.024(3) 0.010(3) 0.009(3)
C44 0.041(3) 0.046(3) 0.042(3) 0.017(2) 0.007(2) 0.008(2)
C45 0.055(3) 0.035(3) 0.048(3) 0.013(2) 0.002(2) 0.008(2)
C46 0.061(3) 0.061(4) 0.053(3) 0.023(3) 0.020(3) 0.008(3)
C47 0.040(3) 0.103(5) 0.059(3) 0.050(3) 0.010(2) 0.013(3)
C48 0.061(4) 0.114(5) 0.060(3) 0.053(4) 0.029(3) 0.015(3)
C49 0.068(3) 0.056(3) 0.052(3) 0.026(3) 0.015(3) 0.010(3)
C50 0.071(3) 0.057(3) 0.052(3) 0.033(3) 0.023(3) 0.016(3)
C51 0.052(3) 0.069(4) 0.048(3) 0.022(3) 0.010(2) 0.020(3)
C52 0.063(4) 0.084(5) 0.053(3) 0.010(3) 0.007(3) 0.020(3)
C53 0.076(4) 0.052(3) 0.058(3) 0.025(3) 0.008(3) 0.001(3)
C54 0.061(4) 0.112(6) 0.062(4) 0.041(4) 0.028(3) 0.023(4)
C55 0.080(4) 0.073(4) 0.067(4) 0.032(3) 0.032(3) 0.001(3)
C56 0.065(4) 0.083(4) 0.063(4) 0.028(3) -0.001(3) -0.005(3)
C57 0.067(4) 0.066(4) 0.072(4) 0.036(3) 0.005(3) 0.012(3)
C58 0.081(4) 0.077(4) 0.063(4) 0.034(3) 0.026(3) 0.039(3)
C59 0.085(5) 0.094(5) 0.073(4) 0.034(4) -0.020(4) -0.009(4)
C60 0.101(5) 0.077(4) 0.052(3) 0.035(3) 0.017(3) 0.016(4)
C61 0.043(3) 0.058(4) 0.087(4) 0.011(3) 0.002(3) 0.014(3)
C62 0.107(5) 0.071(4) 0.054(4) 0.023(3) -0.011(4) 0.010(4)

loop_
_atom_type_symbol
_atom_type_description
_atom_type_scat_dispersion_real
_atom_type_scat_dispersion_imag
_atom_type_scat_source
C C 0.0033 0.0016 'International Tables Vol C Tables 4.2.6.8 and 6.1.1.4'
H H 0.0000 0.0000 'International Tables Vol C Tables 4.2.6.8 and 6.1.1.4'
N N 0.0061 0.0033 'International Tables Vol C Tables 4.2.6.8 and 6.1.1.4'
O O 0.0106 0.0060 'International Tables Vol C Tables 4.2.6.8 and 6.1.1.4'
Se Se -0.0929 2.2259 'International Tables Vol C Tables 4.2.6.8 and 6.1.1.4'
Sn Sn -0.6537 1.4246 'International Tables Vol C Tables 4.2.6.8 and 6.1.1.4'

loop_
_geom_angle_atom_site_label_1
_geom_angle_atom_site_label_2
_geom_angle_atom_site_label_3
_geom_angle
O1 Sn1 C7 104.35(14)
O1 Sn1 C4 113.42(14)
C7 Sn1 C4 117.41(16)
O1 Sn1 C10 98.03(13)
C7 Sn1 C10 111.54(16)
C4 Sn1 C10 110.30(16)
O4 Sn2 C38 107.84(15)
O4 Sn2 C41 112.38(15)
C38 Sn2 C41 117.69(18)
O4 Sn2 C32 94.99(14)
C38 Sn2 C32 111.85(17)
C41 Sn2 C32 109.78(17)
C11 Se1 C6 85.10(18)
C43 Se2 C34 85.3(2)
C5 O1 Sn1 108.6(2)
C35 O4 Sn2 106.2(3)
C6 N1 C9 113.9(3)
C34 N2 C37 113.7(4)
C14 C4 C15 119.0(4)
C14 C4 Sn1 122.7(3)
C15 C4 Sn1 117.8(3)
O2 C5 O1 122.0(4)
O2 C5 C9 122.6(4)
O1 C5 C9 115.3(4)
N1 C6 C13 124.9(4)
N1 C6 Se1 113.2(3)
C13 C6 Se1 121.9(3)
C17 C7 C20 118.7(4)
C17 C7 Sn1 120.5(3)
C20 C7 Sn1 120.8(3)
C12 C8 C15 120.2(5)
C12 C8 H8 119.9
C15 C8 H8 119.9
C11 C9 N1 117.9(4)
C11 C9 C5 123.8(4)
N1 C9 C5 118.2(3)
C21 C10 C19 117.5(4)
C21 C10 Sn1 121.8(3)
C19 C10 Sn1 120.5(3)
C9 C11 Se1 109.8(3)
C8 C12 C16 120.1(5)
C8 C12 H12 120.0
C16 C12 H12 120.0
C23 C13 C18 119.4(4)
C23 C13 C6 118.6(4)
C18 C13 C6 122.0(4)
C4 C14 C16 120.8(4)
C4 C14 H14 119.6
C16 C14 H14 119.6
C4 C15 C8 119.9(4)
C4 C15 H15 120.1
C8 C15 H15 120.1
C12 C16 C14 120.0(4)
C12 C16 H16 120.0
C14 C16 H16 120.0
C7 C17 C26 120.5(5)
C7 C17 H17 119.7
C26 C17 H17 119.7
C27 C18 C13 119.8(4)
C27 C18 H18 120.1
C13 C18 H18 120.1
C24 C19 C10 121.4(5)
C24 C19 H19 119.3
C10 C19 H19 119.3
C30 C20 C7 120.3(5)
C30 C20 H20 119.8
C7 C20 H20 119.8
C25 C21 C10 121.5(5)
C25 C21 H21 119.3
C10 C21 H21 119.3
C31 C22 C27 120.2(4)
C31 C22 H22 119.9
C27 C22 H22 119.9
C13 C23 C31 120.4(4)
C13 C23 H23 119.8
C31 C23 H23 119.8
C28 C24 C19 119.8(5)
C28 C24 H24 120.1
C19 C24 H24 120.1
C28 C25 C21 119.5(5)
C28 C25 H25 120.3
C21 C25 H25 120.3
C29 C26 C17 120.2(5)
C29 C26 H26 119.9
C17 C26 H26 119.9
C22 C27 C18 120.4(4)
C22 C27 H27 119.8
C18 C27 H27 119.8
C24 C28 C25 120.3(4)
C24 C28 H28 119.8
C25 C28 H28 119.8
C26 C29 C30 119.7(5)
C26 C29 H29 120.2
C30 C29 H29 120.2
C29 C30 C20 120.5(5)
C29 C30 H30 119.7
C20 C30 H30 119.7
C22 C31 C23 119.7(5)
C22 C31 H31 120.1
C23 C31 H31 120.1
C44 C32 C47 118.5(4)
C44 C32 Sn2 121.7(3)
C47 C32 Sn2 119.9(3)
N2 C34 C45 124.6(4)
N2 C34 Se2 113.1(3)
C45 C34 Se2 122.3(3)
O3 C35 O4 120.9(4)
O3 C35 C37 123.4(4)
O4 C35 C37 115.6(4)
C43 C37 N2 118.6(4)
C43 C37 C35 123.9(4)
N2 C37 C35 117.5(4)
C50 C38 C46 118.2(4)
C50 C38 Sn2 120.9(3)
C46 C38 Sn2 120.9(4)
C40 C39 C48 119.6(5)
C40 C39 H39 120.2
C48 C39 H39 120.2
C39 C40 C44 120.8(5)
C39 C40 H40 119.6
C44 C40 H40 119.6
C49 C41 C51 118.1(5)
C49 C41 Sn2 123.4(4)
C51 C41 Sn2 118.2(4)
C37 C43 Se2 109.3(4)
C32 C44 C40 120.4(4)
C32 C44 H44 119.8
C40 C44 H44 119.8
C56 C45 C53 118.0(5)
C56 C45 C34 122.0(5)
C53 C45 C34 120.0(4)
C55 C46 C38 120.4(5)
C55 C46 H46 119.8
C38 C46 H46 119.8
C32 C47 C48 120.5(5)
C32 C47 H47 119.8
C48 C47 H47 119.8
C39 C48 C47 120.2(5)
C39 C48 H48 119.9
C47 C48 H48 119.9
C41 C49 C57 120.9(5)
C41 C49 H49 119.6
C57 C49 H49 119.6
C38 C50 C58 121.3(5)
C38 C50 H50 119.4
C58 C50 H50 119.4
C52 C51 C41 120.8(5)
C52 C51 H51 119.6
C41 C51 H51 119.6
C61 C52 C51 120.6(5)
C61 C52 H52 119.7
C51 C52 H52 119.7
C60 C53 C45 121.1(5)
C60 C53 H53 119.4
C45 C53 H53 119.4
C58 C54 C55 119.9(5)
C58 C54 H54 120.1
C55 C54 H54 120.1
C54 C55 C46 120.0(5)
C54 C55 H55 120.0
C46 C55 H55 120.0
C45 C56 C59 120.4(6)
C45 C56 H56 119.8
C59 C56 H56 119.8
C49 C57 C61 119.8(5)
C49 C57 H57 120.1
C61 C57 H57 120.1
C54 C58 C50 120.2(5)
C54 C58 H58 119.9
C50 C58 H58 119.9
C62 C59 C56 120.3(6)
C62 C59 H59 119.8
C56 C59 H59 119.8
C62 C60 C53 120.4(6)
C62 C60 H60 119.8
C53 C60 H60 119.8
C52 C61 C57 119.9(6)
C52 C61 H61 120.1
C57 C61 H61 120.1
C60 C62 C59 119.7(6)
C60 C62 H62 120.1
C59 C62 H62 120.1

loop_
_geom_bond_atom_site_label_1
_geom_bond_atom_site_label_2
_geom_bond_distance
Sn1 O1 2.087(3)
Sn1 C7 2.111(4)
Sn1 C4 2.116(4)
Sn1 C10 2.122(4)
Sn2 O4 2.063(3)
Sn2 C38 2.117(4)
Sn2 C41 2.118(5)
Sn2 C32 2.136(4)
Se1 C11 1.849(4)
Se1 C6 1.899(4)
Se2 C43 1.851(5)
Se2 C34 1.902(4)
O1 C5 1.310(4)
O2 C5 1.220(5)
O3 C35 1.219(5)
O4 C35 1.312(5)
N1 C6 1.286(5)
N1 C9 1.378(5)
N2 C34 1.286(5)
N2 C37 1.377(5)
C4 C14 1.375(6)
C4 C15 1.381(6)
C5 C9 1.478(5)
C6 C13 1.463(5)
C7 C17 1.377(6)
C7 C20 1.383(6)
C8 C12 1.366(7)
C8 C15 1.392(6)
C8 H8 0.9300
C9 C11 1.356(6)
C10 C21 1.378(6)
C10 C19 1.385(6)
C12 C16 1.368(7)
C12 H12 0.9300
C13 C23 1.371(6)
C13 C18 1.388(5)
C14 C16 1.378(6)
C14 H14 0.9300
C15 H15 0.9300
C16 H16 0.9300
C17 C26 1.383(7)
C17 H17 0.9300
C18 C27 1.377(6)
C18 H18 0.9300
C19 C24 1.371(6)
C19 H19 0.9300
C20 C30 1.374(7)
C20 H20 0.9300
C21 C25 1.377(6)
C21 H21 0.9300
C22 C31 1.364(6)
C22 C27 1.374(7)
C22 H22 0.9300
C23 C31 1.392(6)
C23 H23 0.9300
C24 C28 1.361(7)
C24 H24 0.9300
C25 C28 1.371(7)
C25 H25 0.9300
C26 C29 1.362(7)
C26 H26 0.9300
C27 H27 0.9300
C28 H28 0.9300
C29 C30 1.373(7)
C29 H29 0.9300
C30 H30 0.9300
C31 H31 0.9300
C32 C44 1.369(6)
C32 C47 1.379(6)
C34 C45 1.450(6)
C35 C37 1.476(6)
C37 C43 1.356(6)
C38 C50 1.365(6)
C38 C46 1.383(6)
C39 C40 1.353(7)
C39 C48 1.361(7)
C39 H39 0.9300
C40 C44 1.383(6)
C40 H40 0.9300
C41 C49 1.373(6)
C41 C51 1.390(6)
C44 H44 0.9300
C45 C56 1.379(6)
C45 C53 1.383(6)
C46 C55 1.379(7)
C46 H46 0.9300
C47 C48 1.385(7)
C47 H47 0.9300
C48 H48 0.9300
C49 C57 1.381(7)
C49 H49 0.9300
C50 C58 1.372(7)
C50 H50 0.9300
C51 C52 1.374(7)
C51 H51 0.9300
C52 C61 1.351(8)
C52 H52 0.9300
C53 C60 1.372(7)
C53 H53 0.9300
C54 C58 1.354(8)
C54 C55 1.367(8)
C54 H54 0.9300
C55 H55 0.9300
C56 C59 1.384(8)
C56 H56 0.9300
C57 C61 1.382(7)
C57 H57 0.9300
C58 H58 0.9300
C59 C62 1.369(8)
C59 H59 0.9300
C60 C62 1.358(7)
C60 H60 0.9300
C61 H61 0.9300
C62 H62 0.9300
